data_4064219
loop_
_publ_author_name
'Martin, Thomas A.'
'Ellul, Charles E.'
'Mahon, Mary F.'
'Warren, Mark E.'
'Allan, David'
'Whittlesey, Michael K.'

_publ_section_title
;
 Neutral and Cationic Mono- and Bis-N-heterocyclic Carbene Complexes
 Derived From Manganese and Rhenium Carbonyl Precursors
;
_journal_issue 8
_journal_name_full Organometallics
_journal_page_first 2200
_journal_paper_doi 10.1021/om1011853
_journal_volume 30
_journal_year 2011
_chemical_formula_sum 'C31 H36 Br Mn N2 O4'
_chemical_formula_weight 635.47
_chemical_name_systematic
; 
 ? 
;
_space_group_IT_number 11
_symmetry_cell_setting monoclinic
_symmetry_space_group_name_Hall '-P 2yb'
_symmetry_space_group_name_H-M 'P 1 21/m 1'
_atom_sites_solution_hydrogens geom
_atom_sites_solution_primary direct
_atom_sites_solution_secondary difmap
_audit_creation_method SHELXL-97
_cell_angle_alpha 90.00
_cell_angle_beta 106.589(1)
_cell_angle_gamma 90.00
_cell_formula_units_Z 2
_cell_length_a 8.8080(2)
_cell_length_b 19.7330(4)
_cell_length_c 9.3240(2)
_cell_measurement_reflns_used 61155
_cell_measurement_temperature 150(2)
_cell_measurement_theta_max 27.485
_cell_measurement_theta_min 2.910
_cell_volume 1553.14(6)
_computing_cell_refinement 'HKL Scalepack (Otwinowski & Minor 1997)'
_computing_data_collection 'Collect (Bruker AXS BV 1997-2004)'
_computing_data_reduction 'Denzo & Scalepack (Otwinowski, Minor 1997)'
_computing_molecular_graphics 'ORTEX (P.McArdle 1995)'
_computing_publication_material 'SHELXL-97/2 (Sheldrick 1997)'
_computing_structure_refinement 'SHELXL-97/2 (Sheldrick 1997)'
_computing_structure_solution 'SHELXS-97 (Sheldrick 1990)'
_diffrn_ambient_temperature 150(2)
_diffrn_measured_fraction_theta_full 0.995
_diffrn_measured_fraction_theta_max 0.995
_diffrn_measurement_device_type '95mm CCD camera on \k-goniostat'
_diffrn_measurement_method CCD
_diffrn_radiation_monochromator 'horizonally mounted graphite crystal'
_diffrn_radiation_source 'fine-focus sealed tube'
_diffrn_radiation_type MoK\a
_diffrn_radiation_wavelength 0.71073
_diffrn_reflns_av_R_equivalents 0.0588
_diffrn_reflns_av_sigmaI/netI 0.0334
_diffrn_reflns_limit_h_max 11
_diffrn_reflns_limit_h_min -11
_diffrn_reflns_limit_k_max 25
_diffrn_reflns_limit_k_min -25
_diffrn_reflns_limit_l_max 12
_diffrn_reflns_limit_l_min -12
_diffrn_reflns_number 32262
_diffrn_reflns_theta_full 27.53
_diffrn_reflns_theta_max 27.53
_diffrn_reflns_theta_min 3.76
_exptl_absorpt_coefficient_mu 1.747
_exptl_absorpt_correction_T_max 0.882
_exptl_absorpt_correction_T_min 0.818
_exptl_absorpt_correction_type multi-scan
_exptl_absorpt_process_details
;
multi-scan from symmetry-related measurements 
 Sortav (Blessing 1995)
;
_exptl_crystal_colour yellow
_exptl_crystal_density_diffrn 1.359
_exptl_crystal_density_method 'not measured'
_exptl_crystal_description needle
_exptl_crystal_F_000 656
_exptl_crystal_size_max 0.15
_exptl_crystal_size_mid 0.08
_exptl_crystal_size_min 0.08
_refine_diff_density_max 0.314
_refine_diff_density_min -0.639
_refine_diff_density_rms 0.060
_refine_ls_extinction_method none
_refine_ls_goodness_of_fit_ref 1.117
_refine_ls_hydrogen_treatment constr
_refine_ls_matrix_type full
_refine_ls_number_parameters 205
_refine_ls_number_reflns 3661
_refine_ls_number_restraints 13
_refine_ls_restrained_S_all 1.120
_refine_ls_R_factor_all 0.0560
_refine_ls_R_factor_gt 0.0403
_refine_ls_shift/su_max 0.000
_refine_ls_shift/su_mean 0.000
_refine_ls_structure_factor_coef Fsqd
_refine_ls_weighting_details 'calc w=1/[\s^2^(Fo^2^)+(0.0370P)^2^+0.9441P] where P=(Fo^2^+2Fc^2^)/3'
_refine_ls_weighting_scheme calc
_refine_ls_wR_factor_gt 0.0938
_refine_ls_wR_factor_ref 0.1001
_reflns_number_gt 2941
_reflns_number_total 3661
_reflns_threshold_expression >2sigma(I)
_cod_data_source_file om1011853_si_001.cif
_cod_data_source_block k10mkw5
_cod_depositor_comments
;
The following automatic conversions were performed:

'_symmetry_cell_setting' value 'Monoclinic' changed to 'monoclinic'
according to /home/saulius/struct/CIF-dictionaries/cif_core.dic
dictionary named 'cif_core.dic' version 2.4.1 from 2010-06-29.

Automatic conversion script
Id: cif_fix_values 1715 2011-07-08 13:25:40Z adriana 
;
_cod_original_sg_symbol_H-M P21/m
_cod_database_code 4064219

loop_
_symmetry_equiv_pos_as_xyz
'x, y, z'
'-x, y+1/2, -z'
'-x, -y, -z'
'x, -y-1/2, z'

loop_
_atom_site_label
_atom_site_type_symbol
_atom_site_fract_x
_atom_site_fract_y
_atom_site_fract_z
_atom_site_U_iso_or_equiv
_atom_site_adp_type
_atom_site_occupancy
_atom_site_symmetry_multiplicity
_atom_site_calc_flag
_atom_site_refinement_flags
_atom_site_disorder_assembly
_atom_site_disorder_group
Br1 Br 0.57075(6) 0.2500 0.49172(8) 0.04706(15) Uani 0.80 2 d SP A 1
Br1A Br 0.5312(5) 0.2500 0.1219(5) 0.0462(9) Uani 0.20 2 d SP A 2
Mn1 Mn 0.33468(5) 0.2500 0.26510(5) 0.02972(14) Uani 1 2 d SD . .
O1 O 0.0652(3) 0.2500 -0.0094(3) 0.0440(6) Uani 1 2 d SD . .
O2 O 0.3913(2) 0.39931(8) 0.2480(2) 0.0482(4) Uani 1 1 d D . .
O3 O 0.5581(10) 0.2500 0.0761(8) 0.056(2) Uani 0.80 2 d SPD A 1
N1 N 0.09994(19) 0.19590(8) 0.43333(19) 0.0256(4) Uani 1 1 d . . .
C1 C 0.1676(4) 0.2500 0.0968(4) 0.0331(7) Uani 1 2 d SD A .
C2 C 0.3591(2) 0.34428(12) 0.2620(3) 0.0352(5) Uani 1 1 d D A .
C3 C 0.4714(7) 0.2500 0.1509(8) 0.0385(14) Uani 0.80 2 d SPD A 1
C4 C 0.1738(3) 0.2500 0.3903(3) 0.0254(6) Uani 1 2 d S . .
C5 C -0.0170(2) 0.21624(11) 0.4964(2) 0.0318(5) Uani 1 1 d . . .
H5 H -0.0844 0.1876 0.5328 0.038 Uiso 1 1 calc R . .
C6 C 0.1353(2) 0.12463(10) 0.4247(2) 0.0266(4) Uani 1 1 d . A .
C7 C 0.2529(2) 0.09588(11) 0.5442(2) 0.0304(4) Uani 1 1 d . . .
C8 C 0.2812(3) 0.02655(11) 0.5350(3) 0.0364(5) Uani 1 1 d . A .
H8 H 0.3627 0.0055 0.6113 0.044 Uiso 1 1 calc R . .
C9 C 0.1922(3) -0.01190(11) 0.4165(3) 0.0389(5) Uani 1 1 d . . .
H9 H 0.2120 -0.0591 0.4132 0.047 Uiso 1 1 calc R A .
C10 C 0.0755(3) 0.01768(11) 0.3034(3) 0.0354(5) Uani 1 1 d . A .
H10 H 0.0148 -0.0096 0.2236 0.042 Uiso 1 1 calc R . .
C11 C 0.0443(2) 0.08721(11) 0.3034(2) 0.0289(4) Uani 1 1 d . . .
C12 C -0.0845(2) 0.11863(11) 0.1767(2) 0.0317(5) Uani 1 1 d . A .
H12 H -0.0728 0.1690 0.1847 0.038 Uiso 1 1 calc R . .
C13 C -0.2494(3) 0.10025(14) 0.1898(3) 0.0440(6) Uani 1 1 d . . .
H13A H -0.2618 0.0509 0.1868 0.066 Uiso 1 1 calc R A .
H13B H -0.3306 0.1205 0.1062 0.066 Uiso 1 1 calc R . .
H13C H -0.2609 0.1176 0.2845 0.066 Uiso 1 1 calc R . .
C14 C -0.0696(3) 0.09725(13) 0.0235(3) 0.0412(5) Uani 1 1 d . . .
H14A H -0.0981 0.0493 0.0062 0.062 Uiso 1 1 calc R A .
H14B H 0.0399 0.1039 0.0210 0.062 Uiso 1 1 calc R . .
H14C H -0.1409 0.1248 -0.0546 0.062 Uiso 1 1 calc R . .
C15 C 0.3401(3) 0.13655(12) 0.6804(3) 0.0362(5) Uani 1 1 d . A .
H15 H 0.3366 0.1852 0.6499 0.043 Uiso 1 1 calc R . .
C16 C 0.2564(3) 0.13058(15) 0.8027(3) 0.0508(6) Uani 1 1 d . . .
H16A H 0.1455 0.1445 0.7626 0.076 Uiso 1 1 calc R A .
H16B H 0.3092 0.1599 0.8870 0.076 Uiso 1 1 calc R . .
H16C H 0.2609 0.0835 0.8370 0.076 Uiso 1 1 calc R . .
C17 C 0.5149(3) 0.11631(16) 0.7427(3) 0.0550(7) Uani 1 1 d . . .
H17A H 0.5220 0.0711 0.7877 0.082 Uiso 1 1 calc R A .
H17B H 0.5694 0.1491 0.8189 0.082 Uiso 1 1 calc R . .
H17C H 0.5649 0.1158 0.6614 0.082 Uiso 1 1 calc R . .
O3A O 0.600(2) 0.2500 0.5493(19) 0.078(9) Uiso 0.20 2 d SPD A 2
C3A C 0.496(3) 0.2500 0.443(2) 0.086(9) Uiso 0.20 2 d SPD A 2

loop_
_atom_site_aniso_label
_atom_site_aniso_U_11
_atom_site_aniso_U_22
_atom_site_aniso_U_33
_atom_site_aniso_U_23
_atom_site_aniso_U_13
_atom_site_aniso_U_12
Br1 0.0246(2) 0.0685(4) 0.0474(4) 0.000 0.0092(3) 0.000
Br1A 0.044(2) 0.0352(11) 0.067(3) 0.000 0.0282(18) 0.000
Mn1 0.0253(2) 0.0289(2) 0.0374(3) 0.000 0.01294(19) 0.000
O1 0.0463(14) 0.0445(14) 0.0384(14) 0.000 0.0074(12) 0.000
O2 0.0498(10) 0.0340(9) 0.0723(13) -0.0037(8) 0.0360(9) -0.0072(8)
O3 0.057(3) 0.046(2) 0.082(5) 0.000 0.047(3) 0.000
N1 0.0238(8) 0.0239(8) 0.0301(9) -0.0004(7) 0.0091(7) 0.0001(6)
C1 0.0378(17) 0.0260(15) 0.0414(19) 0.000 0.0209(16) 0.000
C2 0.0288(10) 0.0400(13) 0.0412(13) -0.0023(10) 0.0170(10) -0.0003(9)
C3 0.034(3) 0.033(2) 0.053(3) 0.000 0.019(3) 0.000
C4 0.0200(12) 0.0270(14) 0.0266(14) 0.000 0.0025(11) 0.000
C5 0.0290(10) 0.0300(10) 0.0408(12) 0.0018(9) 0.0173(9) -0.0014(8)
C6 0.0255(9) 0.0232(10) 0.0335(11) 0.0024(8) 0.0124(8) 0.0020(8)
C7 0.0286(10) 0.0323(11) 0.0325(11) 0.0033(9) 0.0121(9) 0.0035(8)
C8 0.0360(11) 0.0356(12) 0.0379(12) 0.0089(10) 0.0110(10) 0.0085(9)
C9 0.0478(13) 0.0251(11) 0.0477(14) 0.0028(10) 0.0199(11) 0.0074(10)
C10 0.0410(12) 0.0287(11) 0.0380(12) -0.0026(9) 0.0139(10) -0.0021(9)
C11 0.0293(10) 0.0286(10) 0.0303(11) 0.0001(8) 0.0109(9) -0.0009(8)
C12 0.0306(10) 0.0307(11) 0.0330(11) 0.0004(9) 0.0075(9) -0.0010(8)
C13 0.0314(11) 0.0522(15) 0.0471(14) 0.0061(12) 0.0093(10) 0.0015(10)
C14 0.0405(12) 0.0462(14) 0.0346(12) -0.0010(10) 0.0069(10) -0.0019(10)
C15 0.0303(11) 0.0383(12) 0.0364(12) 0.0025(10) 0.0039(9) 0.0015(9)
C16 0.0526(15) 0.0607(17) 0.0390(14) -0.0105(12) 0.0128(12) -0.0054(13)
C17 0.0341(13) 0.0697(19) 0.0515(16) 0.0011(14) -0.0032(12) 0.0072(12)

loop_
_atom_type_symbol
_atom_type_description
_atom_type_scat_dispersion_real
_atom_type_scat_dispersion_imag
_atom_type_scat_source
C C 0.0033 0.0016 'International Tables Vol C Tables 4.2.6.8 and 6.1.1.4'
H H 0.0000 0.0000 'International Tables Vol C Tables 4.2.6.8 and 6.1.1.4'
N N 0.0061 0.0033 'International Tables Vol C Tables 4.2.6.8 and 6.1.1.4'
O O 0.0106 0.0060 'International Tables Vol C Tables 4.2.6.8 and 6.1.1.4'
Br Br -0.2901 2.4595 'International Tables Vol C Tables 4.2.6.8 and 6.1.1.4'
Mn Mn 0.3368 0.7283 'International Tables Vol C Tables 4.2.6.8 and 6.1.1.4'

loop_
_geom_angle_atom_site_label_1
_geom_angle_atom_site_label_2
_geom_angle_atom_site_label_3
_geom_angle
_geom_angle_site_symmetry_1
_geom_angle_site_symmetry_3
C1 Mn1 C3 90.1(2) . .
C1 Mn1 C3A 176.5(11) . .
C3 Mn1 C3A 93.4(11) . .
C1 Mn1 C2 93.14(7) . .
C3 Mn1 C2 83.86(7) . .
C3A Mn1 C2 87.25(14) . .
C1 Mn1 C2 93.14(7) . 4_565
C3 Mn1 C2 83.86(7) . 4_565
C3A Mn1 C2 87.25(14) . 4_565
C2 Mn1 C2 166.21(13) . 4_565
C1 Mn1 C4 88.37(12) . .
C3 Mn1 C4 178.5(2) . .
C3A Mn1 C4 88.1(11) . .
C2 Mn1 C4 96.22(6) . .
C2 Mn1 C4 96.22(6) 4_565 .
C1 Mn1 Br1A 93.02(14) . .
C3 Mn1 Br1A 2.9(2) . .
C3A Mn1 Br1A 90.5(11) . .
C2 Mn1 Br1A 83.71(6) . .
C2 Mn1 Br1A 83.71(6) 4_565 .
C4 Mn1 Br1A 178.61(13) . .
C1 Mn1 Br1 178.14(10) . .
C3 Mn1 Br1 88.0(2) . .
C3A Mn1 Br1 5.4(11) . .
C2 Mn1 Br1 86.67(7) . .
C2 Mn1 Br1 86.67(7) 4_565 .
C4 Mn1 Br1 93.49(8) . .
Br1A Mn1 Br1 85.12(10) . .
C4 N1 C5 111.86(17) . .
C4 N1 C6 127.85(17) . .
C5 N1 C6 120.24(17) . .
O1 C1 Mn1 178.9(3) . .
O2 C2 Mn1 168.96(19) . .
O3 C3 Mn1 179.3(8) . .
N1 C4 N1 102.5(2) . 4_565
N1 C4 Mn1 128.49(11) . .
N1 C4 Mn1 128.49(11) 4_565 .
C5 C5 N1 106.87(11) 4_565 .
C5 C5 H5 126.6 4_565 .
N1 C5 H5 126.6 . .
C11 C6 C7 123.45(19) . .
C11 C6 N1 118.44(18) . .
C7 C6 N1 117.98(18) . .
C8 C7 C6 116.8(2) . .
C8 C7 C15 120.93(19) . .
C6 C7 C15 122.25(19) . .
C9 C8 C7 121.0(2) . .
C9 C8 H8 119.5 . .
C7 C8 H8 119.5 . .
C10 C9 C8 120.6(2) . .
C10 C9 H9 119.7 . .
C8 C9 H9 119.7 . .
C9 C10 C11 121.3(2) . .
C9 C10 H10 119.3 . .
C11 C10 H10 119.3 . .
C6 C11 C10 116.84(19) . .
C6 C11 C12 122.92(19) . .
C10 C11 C12 120.24(19) . .
C11 C12 C14 111.69(18) . .
C11 C12 C13 110.84(18) . .
C14 C12 C13 110.15(19) . .
C11 C12 H12 108.0 . .
C14 C12 H12 108.0 . .
C13 C12 H12 108.0 . .
C12 C13 H13A 109.5 . .
C12 C13 H13B 109.5 . .
H13A C13 H13B 109.5 . .
C12 C13 H13C 109.5 . .
H13A C13 H13C 109.5 . .
H13B C13 H13C 109.5 . .
C12 C14 H14A 109.5 . .
C12 C14 H14B 109.5 . .
H14A C14 H14B 109.5 . .
C12 C14 H14C 109.5 . .
H14A C14 H14C 109.5 . .
H14B C14 H14C 109.5 . .
C7 C15 C16 110.39(19) . .
C7 C15 C17 113.2(2) . .
C16 C15 C17 110.0(2) . .
C7 C15 H15 107.7 . .
C16 C15 H15 107.7 . .
C17 C15 H15 107.7 . .
C15 C16 H16A 109.5 . .
C15 C16 H16B 109.5 . .
H16A C16 H16B 109.5 . .
C15 C16 H16C 109.5 . .
H16A C16 H16C 109.5 . .
H16B C16 H16C 109.5 . .
C15 C17 H17A 109.5 . .
C15 C17 H17B 109.5 . .
H17A C17 H17B 109.5 . .
C15 C17 H17C 109.5 . .
H17A C17 H17C 109.5 . .
H17B C17 H17C 109.5 . .
O3A C3A Mn1 177(3) . .

loop_
_geom_bond_atom_site_label_1
_geom_bond_atom_site_label_2
_geom_bond_distance
_geom_bond_site_symmetry_2
Br1 Mn1 2.5059(8) .
Br1A Mn1 2.470(4) .
Mn1 C1 1.819(3) .
Mn1 C3 1.821(6) .
Mn1 C3A 1.849(13) .
Mn1 C2 1.874(2) .
Mn1 C2 1.874(2) 4_565
Mn1 C4 2.077(3) .
O1 C1 1.133(4) .
O2 C2 1.139(3) .
O3 C3 1.172(7) .
N1 C4 1.369(2) .
N1 C5 1.383(3) .
N1 C6 1.448(2) .
C4 N1 1.369(2) 4_565
C5 C5 1.332(4) 4_565
C5 H5 0.9500 .
C6 C11 1.396(3) .
C6 C7 1.406(3) .
C7 C8 1.398(3) .
C7 C15 1.513(3) .
C8 C9 1.385(3) .
C8 H8 0.9500 .
C9 C10 1.375(3) .
C9 H9 0.9500 .
C10 C11 1.399(3) .
C10 H10 0.9500 .
C11 C12 1.518(3) .
C12 C14 1.530(3) .
C12 C13 1.535(3) .
C12 H12 1.0000 .
C13 H13A 0.9800 .
C13 H13B 0.9800 .
C13 H13C 0.9800 .
C14 H14A 0.9800 .
C14 H14B 0.9800 .
C14 H14C 0.9800 .
C15 C16 1.529(3) .
C15 C17 1.536(3) .
C15 H15 1.0000 .
C16 H16A 0.9800 .
C16 H16B 0.9800 .
C16 H16C 0.9800 .
C17 H17A 0.9800 .
C17 H17B 0.9800 .
C17 H17C 0.9800 .
O3A C3A 1.143(14) .

loop_
_geom_torsion_atom_site_label_1
_geom_torsion_atom_site_label_2
_geom_torsion_atom_site_label_3
_geom_torsion_atom_site_label_4
_geom_torsion
_geom_torsion_site_symmetry_1
_geom_torsion_site_symmetry_4
C3 Mn1 C1 O1 -0.001(8) . .
C3A Mn1 C1 O1 179.999(7) . .
C2 Mn1 C1 O1 83.85(7) . .
C2 Mn1 C1 O1 -83.86(7) 4_565 .
C4 Mn1 C1 O1 179.999(8) . .
Br1A Mn1 C1 O1 -0.001(7) . .
Br1 Mn1 C1 O1 -0.001(9) . .
C1 Mn1 C2 O2 -94.2(11) . .
C3 Mn1 C2 O2 -4.3(11) . .
C3A Mn1 C2 O2 89.4(15) . .
C2 Mn1 C2 O2 22.8(16) 4_565 .
C4 Mn1 C2 O2 177.1(11) . .
Br1A Mn1 C2 O2 -1.5(11) . .
Br1 Mn1 C2 O2 84.0(11) . .
C1 Mn1 C3 O3 0.00(4) . .
C3A Mn1 C3 O3 180.00(4) . .
C2 Mn1 C3 O3 -93.14(9) . .
C2 Mn1 C3 O3 93.14(9) 4_565 .
C4 Mn1 C3 O3 0.00(4) . .
Br1A Mn1 C3 O3 180.00(4) . .
Br1 Mn1 C3 O3 180.00(4) . .
C5 N1 C4 N1 1.5(3) . 4_565
C6 N1 C4 N1 -175.95(13) . 4_565
C5 N1 C4 Mn1 -170.90(18) . .
C6 N1 C4 Mn1 11.7(3) . .
C1 Mn1 C4 N1 85.3(2) . .
C3 Mn1 C4 N1 85.3(2) . .
C3A Mn1 C4 N1 -94.7(2) . .
C2 Mn1 C4 N1 178.2(2) . .
C2 Mn1 C4 N1 -7.7(2) 4_565 .
Br1A Mn1 C4 N1 -94.7(2) . .
Br1 Mn1 C4 N1 -94.7(2) . .
C1 Mn1 C4 N1 -85.3(2) . 4_565
C3 Mn1 C4 N1 -85.3(2) . 4_565
C3A Mn1 C4 N1 94.7(2) . 4_565
C2 Mn1 C4 N1 7.7(2) . 4_565
C2 Mn1 C4 N1 -178.2(2) 4_565 4_565
Br1A Mn1 C4 N1 94.7(2) . 4_565
Br1 Mn1 C4 N1 94.7(2) . 4_565
C4 N1 C5 C5 -0.98(18) . 4_565
C6 N1 C5 C5 176.69(14) . 4_565
C4 N1 C6 C11 -97.8(3) . .
C5 N1 C6 C11 84.9(2) . .
C4 N1 C6 C7 86.2(3) . .
C5 N1 C6 C7 -91.0(2) . .
C11 C6 C7 C8 2.3(3) . .
N1 C6 C7 C8 178.09(18) . .
C11 C6 C7 C15 -174.71(19) . .
N1 C6 C7 C15 1.0(3) . .
C6 C7 C8 C9 -2.6(3) . .
C15 C7 C8 C9 174.5(2) . .
C7 C8 C9 C10 1.2(4) . .
C8 C9 C10 C11 0.8(4) . .
C7 C6 C11 C10 -0.5(3) . .
N1 C6 C11 C10 -176.27(18) . .
C7 C6 C11 C12 178.76(18) . .
N1 C6 C11 C12 3.0(3) . .
C9 C10 C11 C6 -1.1(3) . .
C9 C10 C11 C12 179.6(2) . .
C6 C11 C12 C14 131.6(2) . .
C10 C11 C12 C14 -49.1(3) . .
C6 C11 C12 C13 -105.1(2) . .
C10 C11 C12 C13 74.1(3) . .
C8 C7 C15 C16 -84.5(3) . .
C6 C7 C15 C16 92.4(3) . .
C8 C7 C15 C17 39.3(3) . .
C6 C7 C15 C17 -143.8(2) . .
C1 Mn1 C3A O3A 180.00(7) . .
C3 Mn1 C3A O3A 0.00(7) . .
C2 Mn1 C3A O3A -83.67(12) . .
C2 Mn1 C3A O3A 83.67(12) 4_565 .
C4 Mn1 C3A O3A 180.00(7) . .
Br1A Mn1 C3A O3A 0.00(7) . .
Br1 Mn1 C3A O3A 0.00(7) . .
